data_7250636
loop_
_publ_author_name
'Chong, Qingdian'
'He, Lei'
'Yang, Yawen'
'Ye, Qiong'

_publ_section_title
;
 Ferroelasticity induced by metal substitution in one-dimensional hybrid
 perovskites
;
_journal_issue 20
_journal_name_full CrystEngComm
_journal_page_first 3320
_journal_page_last 3325
_journal_paper_doi 10.1039/D5CE00239G
_journal_volume 27
_journal_year 2025
_chemical_formula_moiety 'Bi Br4, C3 H5 N2 S'
_chemical_formula_sum 'C3 H5 Bi Br4 N2 S'
_chemical_formula_weight 629.77
_space_group_crystal_system monoclinic
_space_group_IT_number 15
_space_group_name_Hall '-C 2yc'
_space_group_name_H-M_alt 'C 1 2/c 1'
_atom_sites_solution_hydrogens geom
_atom_sites_solution_primary dual
_atom_sites_solution_secondary difmap
_audit_creation_date 2025-02-17
_audit_creation_method
;
Olex2 1.5
(compiled 2022.04.07 svn.rca3783a0 for OlexSys, GUI svn.r6498)
;
_audit_update_record
;
2025-03-03 deposited with the CCDC.	2025-04-15 downloaded from the CCDC.
;
_cell_angle_alpha 90
_cell_angle_beta 118.770(2)
_cell_angle_gamma 90
_cell_formula_units_Z 4
_cell_length_a 13.4541(4)
_cell_length_b 13.6664(4)
_cell_length_c 7.5122(2)
_cell_measurement_reflns_used 2206
_cell_measurement_temperature 393.02(10)
_cell_measurement_theta_max 72.4790
_cell_measurement_theta_min 4.9450
_cell_volume 1210.76(6)
_computing_cell_refinement 'CrysAlisPro 1.171.43.129a (Rigaku OD, 2024)'
_computing_data_collection 'CrysAlisPro system (CCD 43.129a 64-bit (release 29-06-2024))'
_computing_data_reduction 'CrysAlisPro 1.171.43.129a (Rigaku OD, 2024)'
_computing_molecular_graphics 'Olex2 1.5 (Dolomanov et al., 2009)'
_computing_publication_material 'Olex2 1.5 (Dolomanov et al., 2009)'
_computing_structure_refinement 'SHELXL 2019/3 (Sheldrick, 2015)'
_computing_structure_solution 'SHELXT 2018/2 (Sheldrick, 2018)'
_diffrn_ambient_environment air
_diffrn_ambient_temperature 393.02(10)
_diffrn_detector 'Hybrid Pixel Array Detector'
_diffrn_detector_area_resol_mean 10.0000
_diffrn_detector_type 'HyPix-Arc 150'
_diffrn_measured_fraction_theta_full 0.997
_diffrn_measured_fraction_theta_max 0.951
_diffrn_measurement_details
;
List of Runs (angles in degrees, time in seconds):

  # Type    Start    End  Width  t~exp~   \w     \q     \k     \f   Frames
#--------------------------------------------------------------------------
  1  \w     27.00  52.00   0.50    0.05    --   51.49-120.00  11.00   50
  2  \w     31.00  57.00   0.50    0.05    --   58.53-120.00  11.00   52
  3  \w     39.00  64.00   0.50    0.05    --   86.48-120.00  11.00   50
  4  \w     66.00  95.00   0.50    0.05    --   93.63-120.00  11.00   58
  5  \w     32.00  89.00   0.50    0.05    --   86.48 -94.00   0.00  114
  6  \w     41.00  91.00   0.50    0.05    --   93.63 -94.00  30.00  100
  7  \w     68.00  93.00   0.50    0.05    --   93.63 -94.00  60.00   50
  8  \w      5.00  30.00   0.50    0.05    --   58.53 -45.00  90.00   50
  9  \w     51.00  78.00   0.50    0.05    --   93.63 -77.00 150.00   54
 10  \w     40.00  68.00   0.50    0.05    --   86.48 -77.00  60.00   56
 11  \w     -1.00  30.00   0.50    0.05    --   58.53 -45.00 -60.00   62
 12  \w     46.00  71.00   0.50    0.05    --   93.63 -77.00-120.00   50
 13  \w     -8.00  32.00   0.50    0.05    --   51.49 -45.00-180.00   80
 14  \w    101.00 149.00   0.50    0.05    --   93.63 111.00-180.00   96
 15  \w     99.00 124.00   0.50    0.05    --   86.48 120.00  95.00   50
 16  \w     90.00 136.00   0.50    0.05    --   86.48  61.00  90.00   92
 17  \w     91.00 142.00   0.50    0.05    --   93.63  61.00 150.00  102
 18  \w     88.00 141.00   0.50    0.05    --   86.48  61.00  60.00  106
 19  \w     96.00 150.00   0.50    0.05    --   93.63  61.00   0.00  108
 20  \w    -26.00  -1.00   0.50    0.05    --  -58.99  45.00  30.00   50
 21  \w    -26.00  -1.00   0.50    0.05    --  -58.99  45.00 -60.00   50
 22  \w    -48.00 -23.00   0.50    0.05    --  -77.04  61.00 -60.00   50
 23  \w    -71.00 -31.00   0.50    0.05    --  -77.04  77.00 -90.00   80
 24  \w    -48.00 -23.00   0.50    0.05    --  -77.04  61.00-180.00   50
 25  \w    -24.00   2.00   0.50    0.05    --  -58.99  45.00-120.00   52
 26  \w   -111.00 -58.00   0.50    0.05    --  -58.99 -45.00-180.00  106
 27  \w   -119.00 -90.00   0.50    0.05    --  -77.04-120.00  11.00   58
 28  \w    -97.00 -43.00   0.50    0.05    --  -77.04 120.00  95.00  108
 29  \w    -64.00 -19.00   0.50    0.05    --  -58.99 120.00  95.00   90
;
_diffrn_measurement_device 'four-circle diffractometer'
_diffrn_measurement_device_type 'XtaLAB Synergy R, DW system, HyPix-Arc 150'
_diffrn_measurement_method '\w scans'
_diffrn_orient_matrix_type 'CrysAlisPro convention (1999,Acta A55,543-557)'
_diffrn_orient_matrix_UB_11 -0.0249650000
_diffrn_orient_matrix_UB_12 -0.0667671000
_diffrn_orient_matrix_UB_13 0.1021734000
_diffrn_orient_matrix_UB_21 0.0500572000
_diffrn_orient_matrix_UB_22 -0.0896690000
_diffrn_orient_matrix_UB_23 -0.0694938000
_diffrn_orient_matrix_UB_31 0.1982717000
_diffrn_orient_matrix_UB_32 0.0142834000
_diffrn_orient_matrix_UB_33 0.0421238000
_diffrn_radiation_monochromator mirror
_diffrn_radiation_probe x-ray
_diffrn_radiation_type 'Cu K\a'
_diffrn_radiation_wavelength 1.54178
_diffrn_reflns_av_R_equivalents 0.1135
_diffrn_reflns_av_unetI/netI 0.0785
_diffrn_reflns_Laue_measured_fraction_full 0.997
_diffrn_reflns_Laue_measured_fraction_max 0.951
_diffrn_reflns_limit_h_max 15
_diffrn_reflns_limit_h_min -16
_diffrn_reflns_limit_k_max 16
_diffrn_reflns_limit_k_min -16
_diffrn_reflns_limit_l_max 8
_diffrn_reflns_limit_l_min -7
_diffrn_reflns_number 3823
_diffrn_reflns_point_group_measured_fraction_full 0.997
_diffrn_reflns_point_group_measured_fraction_max 0.951
_diffrn_reflns_theta_full 67.679
_diffrn_reflns_theta_max 74.119
_diffrn_reflns_theta_min 4.953
_diffrn_source 'Rotating-anode X-ray tube'
_diffrn_source_type 'Rigaku (Cu) X-ray Source'
_exptl_absorpt_coefficient_mu 45.290
_exptl_absorpt_correction_T_max 1.00000
_exptl_absorpt_correction_T_min 0.39186
_exptl_absorpt_correction_type multi-scan
_exptl_absorpt_process_details
;
CrysAlisPro 1.171.43.129a (Rigaku Oxford Diffraction, 2024)
Empirical absorption correction using spherical harmonics,
implemented in SCALE3 ABSPACK scaling algorithm.
;
_exptl_crystal_colour colourless
_exptl_crystal_colour_primary colourless
_exptl_crystal_density_diffrn 3.455
_exptl_crystal_description block
_exptl_crystal_F_000 1104
_exptl_crystal_size_max 0.15
_exptl_crystal_size_mid 0.13
_exptl_crystal_size_min 0.12
_refine_diff_density_max 2.327
_refine_diff_density_min -1.703
_refine_diff_density_rms 0.348
_refine_ls_extinction_coef 0.0016(2)
_refine_ls_extinction_expression Fc^*^=kFc[1+0.001xFc^2^\l^3^/sin(2\q)]^-1/4^
_refine_ls_extinction_method 'SHELXL-2019/2 (Sheldrick 2019)'
_refine_ls_goodness_of_fit_ref 1.119
_refine_ls_hydrogen_treatment constr
_refine_ls_matrix_type full
_refine_ls_number_parameters 92
_refine_ls_number_reflns 1176
_refine_ls_number_restraints 63
_refine_ls_restrained_S_all 1.150
_refine_ls_R_factor_all 0.0800
_refine_ls_R_factor_gt 0.0756
_refine_ls_shift/su_max 0.001
_refine_ls_shift/su_mean 0.000
_refine_ls_structure_factor_coef Fsqd
_refine_ls_weighting_details 'w=1/[\s^2^(Fo^2^)+(0.1479P)^2^] where P=(Fo^2^+2Fc^2^)/3'
_refine_ls_weighting_scheme calc
_refine_ls_wR_factor_gt 0.2079
_refine_ls_wR_factor_ref 0.2158
_reflns_Friedel_coverage 0.000
_reflns_number_gt 1033
_reflns_number_total 1176
_reflns_threshold_expression 'I > 2\s(I)'
_cod_data_source_file d5ce00239g4.cif
_cod_data_source_block 2
_cod_database_code 7250636
_shelx_shelxl_version_number 2019/3
_chemical_oxdiff_formula 'C N H Br Bi'
_shelx_space_group_comment
;
The symmetry employed for this shelxl refinement is uniquely defined
by the following loop, which should always be used as a source of
symmetry information in preference to the above space-group names.
They are only intended as comments.
;
_shelx_estimated_absorpt_t_max 0.074
_shelx_estimated_absorpt_t_min 0.056
_olex2_refinement_description
;
1. Fixed Uiso
 At 1.2 times of:
  All C(H) groups, All N(H) groups, All N(H,H) groups
2. Restrained distances
 N1-C3_$1
 1.8 with sigma of 0.02
 N1-C2
 1.4 with sigma of 0.01
 N2-C1
 1.43 with sigma of 0.01
 S1-C1 = S1-C3
 1.76 with sigma of 0.01
 C2-C3
 1.34 with sigma of 0.01
 N1-C1
 1.29 with sigma of 0.01
 N1-S1
 2.652 with sigma of 0.02
 N1-N2
 2.357 with sigma of 0.02
3. Restrained planarity
 C1, C2, C3, N1, N2, S1
 with sigma of 0.1
4. Uiso/Uaniso restraints and constraints
All non-hydrogen atoms have similar U: within 2A with sigma of 0.01 and sigma
for terminal atoms of 0.02 within 2A
Uanis(C3) = Uanis(N1)
5. Same fragment restrains
{Bi1, Br1A, Br2A} sigma for 1-2: 0.01, 1-3: 0.01
as in
{Bi1, Br1, Br2}
6. Others
 Sof(Br1A)=Sof(Br2A)=1-FVAR(1)
 Sof(Br1)=Sof(Br2)=FVAR(1)
 Fixed Sof: C1(0.5) C2(0.5) H2(0.5) C3(0.5) H3(0.5) N1(0.5) H1(0.5) N2(0.5)
 H2A(0.5) H2B(0.5) S1(0.5)
7.a Aromatic/amide H refined with riding coordinates:
 C2(H2), C3(H3), N1(H1)
7.b X=CH2 refined with riding coordinates:
 N2(H2A,H2B)
;
_olex2_submission_special_instructions 'No special instructions were received'
_oxdiff_exptl_absorpt_empirical_details
;
Empirical correction (ABSPACK) includes:
- Absorption correction using spherical harmonics
- Frame scaling
;
_oxdiff_exptl_absorpt_empirical_full_max 2.745
_oxdiff_exptl_absorpt_empirical_full_min 0.264

loop_
_space_group_symop_operation_xyz
'x, y, z'
'-x, y, -z+1/2'
'x+1/2, y+1/2, z'
'-x+1/2, y+1/2, -z+1/2'
'-x, -y, -z'
'x, -y, z-1/2'
'-x+1/2, -y+1/2, -z'
'x+1/2, -y+1/2, z-1/2'

loop_
_atom_site_label
_atom_site_type_symbol
_atom_site_fract_x
_atom_site_fract_y
_atom_site_fract_z
_atom_site_U_iso_or_equiv
_atom_site_adp_type
_atom_site_occupancy
_atom_site_site_symmetry_order
_atom_site_calc_flag
_atom_site_refinement_flags_posn
_atom_site_refinement_flags_adp
_atom_site_refinement_flags_occupancy
_atom_site_disorder_assembly
_atom_site_disorder_group
Bi1 Bi 0.500000 0.91490(6) 0.250000 0.0616(5) Uani 1 2 d DS T P . .
Br1 Br 0.6492(12) 0.9180(12) 0.6833(8) 0.087(2) Uani 0.57(5) 1 d D U P A 1
Br2 Br 0.3798(19) 0.7677(16) 0.2845(16) 0.116(4) Uani 0.57(5) 1 d D U P A 1
Br1A Br 0.6296(15) 0.9279(15) 0.6869(11) 0.098(3) Uani 0.43(5) 1 d D U P A 2
Br2A Br 0.344(2) 0.802(2) 0.275(3) 0.111(4) Uani 0.43(5) 1 d D U P A 2
C1 C 0.396(2) 0.6033(13) 0.719(5) 0.113(6) Uani 0.5 1 d D U P B -1
C2 C 0.571(2) 0.6299(17) 0.780(6) 0.074(5) Uani 0.5 1 d D U P B -1
H2 H 0.634160 0.667350 0.805913 0.088 Uiso 0.5 1 calc R U P B -1
C3 C 0.5681(18) 0.5332(16) 0.769(5) 0.100(5) Uani 0.5 1 d D U P B -1
H3 H 0.629324 0.495527 0.784897 0.120 Uiso 0.5 1 calc R U P B -1
N1 N 0.467(2) 0.6692(15) 0.746(6) 0.100(5) Uani 0.5 1 d D U P B -1
H1 H 0.454142 0.730797 0.744920 0.120 Uiso 0.5 1 calc R U P B -1
N2 N 0.284(2) 0.616(4) 0.687(7) 0.153(13) Uani 0.5 1 d D U P B -1
H2A H 0.258808 0.674386 0.684353 0.184 Uiso 0.5 1 calc R U P B -1
H2B H 0.241708 0.566395 0.669281 0.184 Uiso 0.5 1 calc R U P B -1
S1 S 0.4371(12) 0.4826(10) 0.723(2) 0.114(3) Uani 0.5 1 d D U P B -1

loop_
_atom_site_aniso_label
_atom_site_aniso_U_11
_atom_site_aniso_U_22
_atom_site_aniso_U_33
_atom_site_aniso_U_23
_atom_site_aniso_U_13
_atom_site_aniso_U_12
Bi1 0.0681(7) 0.0655(7) 0.0507(7) 0.000 0.0281(5) 0.000
Br1 0.068(3) 0.125(4) 0.055(2) -0.0011(19) 0.0206(18) 0.050(3)
Br2 0.141(7) 0.081(6) 0.111(4) 0.018(4) 0.048(4) -0.037(5)
Br1A 0.079(5) 0.147(6) 0.059(3) -0.001(3) 0.026(3) 0.070(4)
Br2A 0.130(7) 0.085(7) 0.124(5) 0.015(5) 0.066(5) -0.030(6)
C1 0.128(10) 0.102(11) 0.100(8) 0.001(8) 0.048(9) 0.005(8)
C2 0.088(11) 0.080(12) 0.088(9) -0.013(8) 0.071(8) 0.012(8)
C3 0.113(10) 0.099(10) 0.098(7) -0.003(7) 0.058(8) 0.004(6)
N1 0.113(10) 0.099(10) 0.098(7) -0.003(7) 0.058(8) 0.004(6)
N2 0.15(2) 0.14(2) 0.133(19) 0.003(19) 0.043(19) 0.035(18)
S1 0.133(8) 0.099(8) 0.101(6) 0.004(5) 0.050(6) -0.017(5)

loop_
_atom_type_symbol
_atom_type_description
_atom_type_scat_dispersion_real
_atom_type_scat_dispersion_imag
_atom_type_scat_source
C C 0.0181 0.0091 'International Tables Vol C Tables 4.2.6.8 and 6.1.1.4'
H H 0.0000 0.0000 'International Tables Vol C Tables 4.2.6.8 and 6.1.1.4'
Bi Bi -4.0111 8.9310 'International Tables Vol C Tables 4.2.6.8 and 6.1.1.4'
Br Br -0.6763 1.2805 'International Tables Vol C Tables 4.2.6.8 and 6.1.1.4'
N N 0.0311 0.0180 'International Tables Vol C Tables 4.2.6.8 and 6.1.1.4'
S S 0.3331 0.5567 'International Tables Vol C Tables 4.2.6.8 and 6.1.1.4'

loop_
_geom_angle_atom_site_label_1
_geom_angle_atom_site_label_2
_geom_angle_atom_site_label_3
_geom_angle
_geom_angle_site_symmetry_1
_geom_angle_site_symmetry_3
_geom_angle_publ_flag
Br1 Bi1 Br1 178.3(6) . 2_655 ?
Br1 Bi1 Br1 90.2(5) 6_575 5_676 ?
Br1 Bi1 Br1 91.0(3) 2_655 5_676 ?
Br1 Bi1 Br1 87.8(4) . 5_676 ?
Br1 Bi1 Br1 87.8(4) 2_655 6_575 ?
Br1 Bi1 Br1 91.0(3) . 6_575 ?
Br1 Bi1 Br1A 87.2(4) . 5_676 ?
Br1 Bi1 Br1A 91.5(3) 2_655 5_676 ?
Br1 Bi1 Br1A 87.2(4) 2_655 6_575 ?
Br1 Bi1 Br1A 91.5(4) . 6_575 ?
Br2 Bi1 Br1 175.3(6) . 6_575 ?
Br2 Bi1 Br1 91.5(2) 2_655 2_655 ?
Br2 Bi1 Br1 93.8(7) . 5_676 ?
Br2 Bi1 Br1 93.8(7) 2_655 6_575 ?
Br2 Bi1 Br1 175.3(6) 2_655 5_676 ?
Br2 Bi1 Br1 91.5(2) . . ?
Br2 Bi1 Br1 89.8(4) 2_655 . ?
Br2 Bi1 Br1 89.8(4) . 2_655 ?
Br2 Bi1 Br2 82.3(14) 2_655 . ?
Br2 Bi1 Br1A 95.4(4) . 2_655 ?
Br2 Bi1 Br1A 176.4(6) . 6_575 ?
Br2 Bi1 Br1A 95.8(7) . 5_676 ?
Br2 Bi1 Br1A 95.8(7) 2_655 6_575 ?
Br2 Bi1 Br1A 176.4(6) 2_655 5_676 ?
Br2 Bi1 Br1A 89.9(6) 2_655 2_655 ?
Br2 Bi1 Br2A 96.2(14) . 2_655 ?
Br2 Bi1 Br2A 14.1(3) 2_655 2_655 ?
Br1A Bi1 Br1A 173.0(8) 2_655 . ?
Br2A Bi1 Br1A 92.9(4) 2_655 . ?
Br2A Bi1 Br1A 91.1(3) . . ?
Br2A Bi1 Br2A 110.1(15) 2_655 . ?
Bi1 Br1 Bi1 92.2(4) . 5_676 ?
Bi1 Br1A Bi1 98.5(5) . 5_676 ?
N1 C1 N2 127.1(19) . . ?
N1 C1 S1 117.6(15) . . ?
N2 C1 S1 115(2) . . ?
C3 C2 H2 124.0 . . ?
C3 C2 N1 112.1(19) . . ?
N1 C2 H2 124.0 . . ?
C2 C3 H3 123.2 . . ?
C2 C3 S1 113.6(17) . . ?
S1 C3 H3 123.2 . . ?
C1 N1 C2 111.8(16) . . ?
C1 N1 H1 124.1 . . ?
C2 N1 H1 124.1 . . ?
C1 N2 H2A 120.0 . . ?
C1 N2 H2B 120.0 . . ?
H2A N2 H2B 120.0 . . ?
C1 S1 C3 84.9(12) . . ?

loop_
_geom_bond_atom_site_label_1
_geom_bond_atom_site_label_2
_geom_bond_distance
_geom_bond_site_symmetry_2
_geom_bond_publ_flag
Bi1 Br1 2.887(5) . ?
Bi1 Br1 3.234(19) 5_676 ?
Bi1 Br1 3.23(2) 6_575 ?
Bi1 Br1 2.887(5) 2_655 ?
Bi1 Br2 2.670(5) . ?
Bi1 Br2 2.670(5) 2_655 ?
Bi1 Br1A 2.95(2) 5_676 ?
Bi1 Br1A 2.95(2) 6_575 ?
Bi1 Br1A 2.887(7) . ?
Bi1 Br1A 2.887(7) 2_655 ?
Bi1 Br2A 2.683(6) 2_655 ?
Bi1 Br2A 2.683(6) . ?
C1 N1 1.260(10) . ?
C1 N2 1.412(10) . ?
C1 S1 1.737(10) . ?
C2 H2 0.9300 . ?
C2 C3 1.323(10) . ?
C2 N1 1.397(10) . ?
C3 H3 0.9300 . ?
C3 S1 1.764(10) . ?
N1 H1 0.8600 . ?
N2 H2A 0.8600 . ?
N2 H2B 0.8600 . ?

loop_
_geom_torsion_atom_site_label_1
_geom_torsion_atom_site_label_2
_geom_torsion_atom_site_label_3
_geom_torsion_atom_site_label_4
_geom_torsion
_geom_torsion_site_symmetry_1
_geom_torsion_site_symmetry_2
_geom_torsion_site_symmetry_3
_geom_torsion_site_symmetry_4
_geom_torsion_publ_flag
C2 C3 S1 C1 0.6(15) . . . . ?
C3 C2 N1 C1 2(2) . . . . ?
N1 C1 S1 C3 0(2) . . . . ?
N1 C2 C3 S1 -1.3(18) . . . . ?
N2 C1 N1 C2 178.2(18) . . . . ?
N2 C1 S1 C3 -179.1(16) . . . . ?
S1 C1 N1 C2 -1(3) . . . . ?
